data_2211350
loop_
_publ_author_name
'Mol\<canov, Kre\<simir'
'Koji\'c-Prodi\'c, Biserka'
'Basari\'c, Nikola'
'Mlinari\'c-Majerski, Kata'

_publ_section_title
;
 3-Acetamidoadamantane-1-carboxylic acid
;
_journal_coeditor_code CV2133
_journal_issue 12
_journal_name_full 'Acta Crystallographica Section E'
_journal_page_first o5406
_journal_page_last o5408
_journal_paper_doi 10.1107/S1600536806045417
_journal_volume 62
_journal_year 2006
_chemical_formula_iupac 'C13 H19 N1 O3'
_chemical_formula_moiety 'C13 H19 N1 O3'
_chemical_formula_sum 'C13 H19 N O3'
_chemical_formula_weight 237.29
_chemical_name_systematic
;
3-Acetamidoadamantane-1-carboxylic acid
;
_space_group_IT_number 14
_space_group_name_Hall '-P 2yn'
_symmetry_cell_setting monoclinic
_symmetry_space_group_name_Hall '-P 2yn'
_symmetry_space_group_name_H-M 'P 1 21/n 1'
_audit_creation_method 'WinGX routine CIF_UPDATE'
_cell_angle_alpha 90
_cell_angle_beta 99.073(3)
_cell_angle_gamma 90
_cell_formula_units_Z 8
_cell_length_a 13.3487(6)
_cell_length_b 10.5295(5)
_cell_length_c 17.2793(7)
_cell_measurement_reflns_used 25
_cell_measurement_temperature 293(2)
_cell_measurement_theta_max 17.3
_cell_measurement_theta_min 9
_cell_volume 2398.31(19)
_computing_cell_refinement 'CAD-4 EXPRESS'
_computing_data_collection 'CAD-4 EXPRESS (Enraf--Nonius, 1994)'
_computing_data_reduction 'XCAD4 (Harms & Wocadlo, 1995)'
_computing_molecular_graphics 'ORTEP-3 for Windows (Farrugia, 1997) and PLATON (Spek, 2003)'
_computing_publication_material 'WinGX (Farrugia, 1999)'
_computing_structure_refinement 'SHELXL97 (Sheldrick, 1997b)'
_computing_structure_solution 'SHELXS97 (Sheldrick, 1997a)'
_diffrn_measured_fraction_theta_full 0.998
_diffrn_measured_fraction_theta_max 0.998
_diffrn_measurement_device '\k-geometry diffractometer'
_diffrn_measurement_device_type 'Enraf--Nonius TurboCAD4'
_diffrn_measurement_method 'non-profiled \w/2\q'
_diffrn_radiation_type CuK\a
_diffrn_radiation_wavelength 1.54184
_diffrn_reflns_av_R_equivalents 0.0135
_diffrn_reflns_limit_h_max 0
_diffrn_reflns_limit_h_min -16
_diffrn_reflns_limit_k_max 0
_diffrn_reflns_limit_k_min -13
_diffrn_reflns_limit_l_max 21
_diffrn_reflns_limit_l_min -21
_diffrn_reflns_number 5262
_diffrn_reflns_theta_full 76.51
_diffrn_reflns_theta_max 76.51
_diffrn_reflns_theta_min 3.9
_diffrn_standards_decay_% 2
_diffrn_standards_interval_time 120
_diffrn_standards_number 3
_exptl_absorpt_coefficient_mu 0.756
_exptl_absorpt_correction_T_max 0.8921
_exptl_absorpt_correction_T_min 0.8445
_exptl_absorpt_correction_type psi-scan
_exptl_absorpt_process_details
;
(8 reflections; North <i>et al.</i>,  1968)
;
_exptl_crystal_colour colourless
_exptl_crystal_density_diffrn 1.314
_exptl_crystal_density_method 'not measured'
_exptl_crystal_description prism
_exptl_crystal_F_000 1024
_exptl_crystal_size_max 0.3
_exptl_crystal_size_mid 0.15
_exptl_crystal_size_min 0.15
_refine_diff_density_max 0.282
_refine_diff_density_min -0.302
_refine_ls_extinction_coef 0.00042(10)
_refine_ls_extinction_expression Fc^*^=kFc[1+0.001xFc^2^\l^3^/sin(2\q)]^-1/4^
_refine_ls_extinction_method SHELXL97
_refine_ls_goodness_of_fit_ref 1.026
_refine_ls_hydrogen_treatment refall
_refine_ls_matrix_type full
_refine_ls_number_parameters 460
_refine_ls_number_reflns 5043
_refine_ls_number_restraints 0
_refine_ls_restrained_S_all 1.026
_refine_ls_R_factor_gt 0.0432
_refine_ls_shift/su_max 0
_refine_ls_structure_factor_coef Fsqd
_refine_ls_weighting_details 'calc w=1/[\s^2^(Fo^2^)+(0.0561P)^2^+0.8403P] where P=(Fo^2^+2Fc^2^)/3'
_refine_ls_weighting_scheme calc
_refine_ls_wR_factor_ref 0.1231
_reflns_number_gt 3856
_reflns_number_total 5043
_reflns_threshold_expression I>2\s(I)
_cod_data_source_file cv2133.cif
_cod_data_source_block I
_cod_original_cell_volume 2398.31(18)
_cod_original_sg_symbol_H-M 'P 21/n'
_cod_original_formula_sum 'C13 H19 N1 O3'
_cod_database_code 2211350
_cod_database_fobs_code 2211350

loop_
_symmetry_equiv_pos_as_xyz
'x, y, z'
'-x+1/2, y+1/2, -z+1/2'
'-x, -y, -z'
'x-1/2, -y-1/2, z-1/2'

loop_
_atom_site_type_symbol
_atom_site_label
_atom_site_fract_x
_atom_site_fract_y
_atom_site_fract_z
_atom_site_U_iso_or_equiv
_atom_site_adp_type
_atom_site_calc_flag
_atom_site_occupancy
C C1A 0.73236(10) 0.76432(15) -0.33889(8) 0.0287(3) Uani d 1
C C2A 0.74078(11) 0.72847(17) -0.42334(8) 0.0319(3) Uani d 1
C C3A 0.63553(10) 0.72823(15) -0.47430(8) 0.0288(3) Uani d 1
C C4A 0.58878(12) 0.86097(16) -0.47326(9) 0.0359(4) Uani d 1
C C5A 0.58021(13) 0.89759(17) -0.38859(10) 0.0409(4) Uani d 1
C C6A 0.51263(12) 0.8023(2) -0.35493(11) 0.0467(5) Uani d 1
C C7A 0.55802(12) 0.67003(18) -0.35652(10) 0.0396(4) Uani d 1
C C8A 0.66310(12) 0.66742(17) -0.30629(9) 0.0353(3) Uani d 1
C C9A 0.68504(13) 0.89718(16) -0.33762(10) 0.0368(4) Uani d 1
C C10A 0.56738(12) 0.63276(17) -0.44058(9) 0.0359(4) Uani d 1
C C11A 0.83567(11) 0.75888(18) -0.28739(9) 0.0376(4) Uani d 1
C C12A 0.57947(11) 0.67198(16) -0.61536(9) 0.0345(3) Uani d 1
C C13A 0.61433(15) 0.6220(2) -0.68769(10) 0.0436(4) Uani d 1
N N1A 0.65137(10) 0.69065(15) -0.55341(7) 0.0363(3) Uani d 1
O O1A 0.83654(10) 0.81748(16) -0.22049(7) 0.0590(4) Uani d 1
O O2A 0.90778(9) 0.70351(18) -0.30471(8) 0.0676(5) Uani d 1
O O3A 0.48873(8) 0.69180(14) -0.61250(7) 0.0485(3) Uani d 1
H H1A 0.900(2) 0.810(3) -0.1876(17) 0.092(9) Uiso d 1
H H1C 0.7123(15) 0.6789(19) -0.5608(11) 0.044(5) Uiso d 1
H H2A 0.7709(14) 0.641(2) -0.4259(11) 0.046(5) Uiso d 1
H H2B 0.7850(14) 0.7870(18) -0.4469(11) 0.041(5) Uiso d 1
H H4A 0.6324(13) 0.9179(19) -0.4965(11) 0.041(5) Uiso d 1
H H4B 0.5214(14) 0.8607(17) -0.5057(11) 0.039(5) Uiso d 1
H H5A 0.5506(14) 0.980(2) -0.3864(11) 0.048(5) Uiso d 1
H H6A 0.4417(16) 0.807(2) -0.3880(13) 0.061(6) Uiso d 1
H H6B 0.5069(15) 0.8244(19) -0.2985(13) 0.052(6) Uiso d 1
H H7A 0.5151(14) 0.6095(19) -0.3358(11) 0.046(5) Uiso d 1
H H8A 0.6576(14) 0.6883(18) -0.2505(12) 0.046(5) Uiso d 1
H H8B 0.6965(15) 0.580(2) -0.3079(12) 0.053(6) Uiso d 1
H H9A 0.6780(13) 0.9217(18) -0.2830(11) 0.044(5) Uiso d 1
H H9B 0.7306(13) 0.9577(18) -0.3570(10) 0.040(5) Uiso d 1
H H10A 0.4999(14) 0.6333(18) -0.4722(11) 0.043(5) Uiso d 1
H H10B 0.5973(14) 0.545(2) -0.4427(11) 0.050(5) Uiso d 1
H H13A 0.5703(17) 0.648(2) -0.7326(14) 0.069(7) Uiso d 1
H H13B 0.6856(17) 0.647(2) -0.6910(13) 0.059(6) Uiso d 1
H H13C 0.615(2) 0.529(3) -0.6859(16) 0.098(9) Uiso d 1
C C1B 0.53434(10) 0.74181(15) -0.06525(8) 0.0315(3) Uani d 1
C C2B 0.52337(11) 0.78781(17) 0.01738(9) 0.0328(3) Uani d 1
C C3B 0.62774(10) 0.79710(15) 0.06911(8) 0.0298(3) Uani d 1
C C4B 0.69484(13) 0.88976(17) 0.03180(9) 0.0366(4) Uani d 1
C C5B 0.70661(12) 0.84276(17) -0.05016(10) 0.0386(4) Uani d 1
C C6B 0.75590(12) 0.71182(19) -0.04411(11) 0.0439(4) Uani d 1
C C7B 0.68894(12) 0.61968(17) -0.00734(10) 0.0387(4) Uani d 1
C C8B 0.58580(12) 0.61117(16) -0.06029(10) 0.0365(4) Uani d 1
C C9B 0.60224(13) 0.83667(17) -0.10146(9) 0.0367(4) Uani d 1
C C10B 0.67611(13) 0.66462(16) 0.07496(10) 0.0374(4) Uani d 1
C C11B 0.43115(12) 0.73489(18) -0.11673(9) 0.0398(4) Uani d 1
C C12B 0.68156(12) 0.86865(17) 0.20803(9) 0.0378(4) Uani d 1
C C13B 0.64610(18) 0.9352(2) 0.27554(12) 0.0534(5) Uani d 1
N N1B 0.61043(10) 0.84525(14) 0.14589(7) 0.0362(3) Uani d 1
O O1B 0.43275(10) 0.67524(18) -0.18276(8) 0.0673(5) Uani d 1
O O2B 0.35546(10) 0.7804(2) -0.10010(9) 0.0860(7) Uani d 1
O O3B 0.77193(9) 0.84158(13) 0.20933(7) 0.0476(3) Uani d 1
H H1B 0.370(2) 0.672(3) -0.2128(17) 0.091(9) Uiso d 1
H H1D 0.5492(16) 0.8551(19) 0.1528(11) 0.047(6) Uiso d 1
H H2C 0.4788(14) 0.7280(18) 0.0423(11) 0.045(5) Uiso d 1
H H2D 0.4903(15) 0.873(2) 0.0147(11) 0.050(5) Uiso d 1
H H4C 0.7643(14) 0.8973(18) 0.0650(11) 0.042(5) Uiso d 1
H H4D 0.6623(14) 0.973(2) 0.0298(11) 0.047(5) Uiso d 1
H H5B 0.7494(14) 0.9006(18) -0.0744(11) 0.043(5) Uiso d 1
H H6C 0.8233(17) 0.716(2) -0.0104(13) 0.061(6) Uiso d 1
H H6D 0.7668(14) 0.6777(19) -0.0994(12) 0.049(5) Uiso d 1
H H7B 0.7219(15) 0.537(2) -0.0037(11) 0.054(6) Uiso d 1
H H8C 0.5959(13) 0.5814(17) -0.1149(11) 0.040(5) Uiso d 1
H H8D 0.5419(15) 0.550(2) -0.0391(12) 0.054(6) Uiso d 1
H H9C 0.5686(15) 0.925(2) -0.1054(12) 0.056(6) Uiso d 1
H H9D 0.6095(13) 0.8077(18) -0.1555(11) 0.042(5) Uiso d 1
H H10C 0.6296(14) 0.6066(19) 0.0992(11) 0.045(5) Uiso d 1
H H10D 0.7432(14) 0.6676(17) 0.1076(11) 0.042(5) Uiso d 1
H H13D 0.5744(18) 0.922(2) 0.2769(13) 0.070(7) Uiso d 1
H H13E 0.658(2) 1.026(3) 0.2695(16) 0.093(9) Uiso d 1
H H13F 0.6861(19) 0.908(3) 0.3255(16) 0.083(8) Uiso d 1

loop_
_atom_site_aniso_label
_atom_site_aniso_U_11
_atom_site_aniso_U_22
_atom_site_aniso_U_33
_atom_site_aniso_U_12
_atom_site_aniso_U_13
_atom_site_aniso_U_23
C1A 0.0230(7) 0.0369(8) 0.0242(7) 0.0000(6) -0.0028(5) 0.0009(6)
C2A 0.0221(7) 0.0463(9) 0.0257(7) 0.0009(6) -0.0015(5) 0.0012(6)
C3A 0.0231(6) 0.0389(8) 0.0223(6) -0.0017(6) -0.0027(5) 0.0004(6)
C4A 0.0331(8) 0.0379(9) 0.0326(8) 0.0006(7) -0.0075(6) 0.0065(7)
C5A 0.0404(9) 0.0395(9) 0.0384(9) 0.0144(7) -0.0076(7) -0.0041(7)
C6A 0.0255(8) 0.0748(13) 0.0385(9) 0.0064(8) 0.0012(7) -0.0071(9)
C7A 0.0327(8) 0.0526(10) 0.0336(8) -0.0146(7) 0.0054(6) 0.0017(7)
C8A 0.0390(8) 0.0397(9) 0.0260(7) -0.0015(7) 0.0012(6) 0.0052(6)
C9A 0.0378(8) 0.0347(9) 0.0341(8) -0.0007(7) -0.0062(7) -0.0020(7)
C10A 0.0323(8) 0.0406(9) 0.0327(8) -0.0097(7) -0.0010(6) -0.0010(7)
C11A 0.0276(7) 0.0550(10) 0.0276(7) 0.0022(7) -0.0036(6) 0.0014(7)
C12A 0.0319(8) 0.0428(9) 0.0265(7) -0.0026(6) -0.0028(6) 0.0024(6)
C13A 0.0452(10) 0.0546(12) 0.0297(8) -0.0030(8) 0.0014(7) -0.0023(8)
N1A 0.0250(6) 0.0563(9) 0.0260(6) 0.0010(6) -0.0009(5) -0.0017(6)
O1A 0.0376(7) 0.0977(12) 0.0352(6) 0.0150(7) -0.0147(5) -0.0190(7)
O2A 0.0310(6) 0.1223(14) 0.0451(7) 0.0220(7) -0.0076(5) -0.0205(8)
O3A 0.0290(6) 0.0829(10) 0.0298(6) 0.0014(6) -0.0069(4) -0.0035(6)
C1B 0.0245(7) 0.0419(9) 0.0268(7) 0.0024(6) 0.0003(5) -0.0016(6)
C2B 0.0239(7) 0.0467(9) 0.0266(7) 0.0037(6) 0.0005(5) -0.0021(6)
C3B 0.0250(7) 0.0381(8) 0.0250(7) -0.0001(6) -0.0001(5) 0.0007(6)
C4B 0.0362(8) 0.0388(9) 0.0341(8) -0.0062(7) 0.0031(6) -0.0014(7)
C5B 0.0348(8) 0.0472(10) 0.0348(8) -0.0121(7) 0.0090(6) 0.0004(7)
C6B 0.0241(7) 0.0621(12) 0.0456(10) 0.0033(7) 0.0054(7) -0.0098(8)
C7B 0.0342(8) 0.0382(9) 0.0416(9) 0.0110(7) -0.0008(7) -0.0015(7)
C8B 0.0351(8) 0.0364(9) 0.0368(8) -0.0032(7) 0.0022(6) -0.0023(7)
C9B 0.0408(9) 0.0420(9) 0.0269(7) 0.0008(7) 0.0045(6) 0.0026(7)
C10B 0.0356(8) 0.0394(9) 0.0344(8) 0.0044(7) -0.0029(7) 0.0053(7)
C11B 0.0279(8) 0.0611(11) 0.0290(7) 0.0029(7) 0.0003(6) -0.0039(7)
C12B 0.0375(8) 0.0446(9) 0.0289(7) -0.0064(7) -0.0017(6) 0.0025(7)
C13B 0.0600(13) 0.0616(14) 0.0370(10) -0.0063(10) 0.0024(9) -0.0123(9)
N1B 0.0295(7) 0.0506(9) 0.0275(6) 0.0011(6) 0.0014(5) -0.0038(6)
O1B 0.0373(7) 0.1177(14) 0.0416(7) 0.0126(8) -0.0100(6) -0.0319(8)
O2B 0.0309(7) 0.1649(19) 0.0570(9) 0.0271(9) -0.0086(6) -0.0440(11)
O3B 0.0337(6) 0.0701(9) 0.0347(6) -0.0039(6) -0.0077(5) 0.0022(6)

loop_
_atom_type_symbol
_atom_type_description
_atom_type_scat_dispersion_real
_atom_type_scat_dispersion_imag
_atom_type_scat_source
C C 0.0181 0.0091 'International Tables Vol C Tables 4.2.6.8 and 6.1.1.4'
H H 0 0 'International Tables Vol C Tables 4.2.6.8 and 6.1.1.4'
N N 0.0311 0.018 'International Tables Vol C Tables 4.2.6.8 and 6.1.1.4'
O O 0.0492 0.0322 'International Tables Vol C Tables 4.2.6.8 and 6.1.1.4'
Na Na 0.1353 0.1239 'International Tables Vol C Tables 4.2.6.8 and 6.1.1.4'

loop_
_geom_angle_atom_site_label_1
_geom_angle_atom_site_label_2
_geom_angle_atom_site_label_3
_geom_angle
C1A C9A H9A 110.5(11)
C1A C8A H8B 107.3(11)
C1A C2A C3A 110.45(12)
C1A C9A H9B 108.0(11)
C1A C2A H2B 112.2(11)
C1A C2A H2A 110.9(11)
C1A C8A H8A 110.2(11)
C2A C1A C9A 109.31(13)
C2A C1A C8A 108.90(13)
C3A C2A H2B 108.5(11)
C3A C2A H2A 107.9(11)
C3A N1A H1C 117.4(13)
C3A C4A C5A 109.41(13)
C3A C10A H10A 109.5(11)
C3A C10A H10B 108.9(11)
C3A C4A H4B 109.2(11)
C3A C4A H4A 106.8(11)
C4A C3A C2A 109.22(12)
C4A C5A H5A 111.1(12)
C5A C4A H4A 112.4(11)
C5A C9A C1A 109.56(13)
C5A C9A H9A 109.3(10)
C5A C9A H9B 111.3(10)
C5A C4A H4B 110.2(10)
C6A C7A C10A 110.17(15)
C6A C7A C8A 109.79(14)
C6A C7A H7A 109.7(11)
C6A C5A C9A 108.71(14)
C6A C5A C4A 109.63(15)
C6A C5A H5A 107.9(12)
C7A C8A C1A 109.27(12)
C7A C8A H8B 111.4(11)
C7A C8A H8A 110.0(11)
C7A C10A C3A 109.61(13)
C7A C10A H10A 108.9(11)
C7A C10A H10B 111.2(11)
C8A C7A H7A 108.9(11)
C9A C5A C4A 110.42(14)
C9A C5A H5A 109.1(12)
C9A C1A C8A 109.01(13)
C10A C7A C8A 109.25(14)
C10A C7A H7A 109.0(12)
C10A C3A C4A 109.08(13)
C10A C3A C2A 109.12(12)
C11A O1A H1A 111.8(17)
C11A C1A C2A 110.68(12)
C11A C1A C9A 111.29(13)
C11A C1A C8A 107.58(12)
C12A C13A H13C 109.2(16)
C12A N1A C3A 126.49(13)
C12A N1A H1C 116.1(13)
C12A C13A H13B 112.5(13)
C12A C13A H13A 110.6(14)
N1A C3A C10A 111.00(13)
N1A C3A C4A 112.03(12)
N1A C3A C2A 106.31(12)
N1A C12A C13A 116.28(15)
O1A C11A C1A 112.35(14)
O2A C11A O1A 123.52(14)
O2A C11A C1A 124.09(15)
O3A C12A N1A 121.84(15)
O3A C12A C13A 121.86(14)
C1B C2B H2C 110.4(11)
C1B C2B H2D 110.3(11)
C1B C9B H9D 109.2(11)
C1B C9B H9C 109.5(11)
C1B C8B H8C 110.3(10)
C1B C8B H8D 108.9(12)
C2B C1B C9B 108.68(13)
C3B C2B C1B 110.52(12)
C3B C2B H2C 109.5(11)
C3B C2B H2D 109.0(11)
C3B N1B H1D 117.4(13)
C3B C10B H10D 110.2(11)
C3B C10B H10C 107.3(11)
C3B C4B H4C 110.8(10)
C5B C4B H4D 111.6(11)
C3B C4B H4D 107.4(11)
C4B C3B C10B 109.79(13)
C4B C3B C2B 109.40(13)
C4B C5B H5B 110.4(11)
C5B C4B C3B 109.58(13)
C5B C4B H4C 109.3(10)
C5B C6B C7B 109.22(13)
C5B C6B H6C 109.7(13)
C5B C9B C1B 109.32(13)
C5B C9B H9D 109.9(10)
C5B C9B H9C 110.3(11)
C5B C6B H6D 111.6(11)
C6B C5B C9B 110.22(14)
C6B C5B C4B 109.58(15)
C6B C5B H5B 108.6(11)
C6B C7B C8B 108.62(14)
C6B C7B C10B 110.41(15)
C6B C7B H7B 107.9(12)
C6B C7B C8B 108.62(14)
C6B C7B C10B 110.41(15)
C6B C7B H7B 107.9(12)
C7B C10B C3B 109.08(13)
C7B C10B H10D 108.5(11)
C7B C10B H10C 111.3(11)
C7B C8B C1B 109.48(13)
C7B C8B H8C 109.4(10)
C7B C8B H8D 110.4(12)
C7B C6B H6C 108.9(13)
C7B C6B H6D 109.6(11)
C8B C7B C10B 110.54(14)
C8B C7B H7B 109.9(12)
C8B C1B C2B 109.77(13)
C8B C1B C9B 108.43(13)
C8B C7B C10B 110.54(14)
C8B C7B H7B 109.9(12)
C9B C5B C4B 109.42(14)
C9B C5B H5B 108.6(11)
C10B C3B C2B 108.32(13)
C10B C7B H7B 109.4(12)
C10B C7B H7B 109.4(12)
C11B C1B C8B 110.27(13)
C11B C1B C2B 110.41(12)
C11B C1B C9B 109.23(13)
C12B C13B H13D 112.7(14)
C12B C13B H13F 110.8(15)
C12B C13B H13E 107.2(16)
C12B N1B C3B 126.43(14)
C12B N1B H1D 116.1(13)
C11B O1B H1B 111.7(17)
N1B C3B C4B 110.17(13)
N1B C3B C10B 112.22(12)
N1B C3B C2B 106.84(12)
N1B C12B C13B 116.02(16)
O1B C11B C1B 113.36(14)
O2B C11B O1B 122.34(15)
O2B C11B C1B 124.30(15)
O3B C12B N1B 122.58(16)
O3B C12B C13B 121.35(15)
H2C C2B H2D 107.1(15)
H2B C2A H2A 106.6(15)
H4B C4A H4A 108.8(15)
H4C C4B H4D 108.2(15)
H6C C6B H6D 107.8(16)
H6B C6A H6A 108.6(16)
H8B C8A H8A 108.7(15)
H8C C8B H8D 108.4(15)
H9A C9A H9B 108.2(15)
H9D C9B H9C 108.6(16)
H10A C10A H10B 108.7(15)
H10D C10B H10C 110.3(15)
H13A C13A H13C 109(2)
H13B C13A H13A 110.7(19)
H13B C13A H13C 105(2)
H13D C13B H13E 109(2)
H13D C13B H13F 110(2)
H13F C13B H13E 107(2)

loop_
_geom_bond_atom_site_label_1
_geom_bond_atom_site_label_2
_geom_bond_distance
C1A C2A 1.529(2)
C1A C8A 1.542(2)
C1A C9A 1.536(2)
C1A C11A 1.5198(19)
C2A H2A 1.01(2)
C2A H2B 0.984(19)
C3A C2A 1.5359(18)
C3A C4A 1.532(2)
C3A C10A 1.531(2)
C3A N1A 1.4699(19)
C4A C5A 1.535(2)
C4A H4B 0.982(18)
C4A H4A 0.966(19)
C5A C6A 1.525(3)
C5A H5A 0.95(2)
C6A H6B 1.02(2)
C6A H6A 1.03(2)
C7A C6A 1.521(3)
C7A C10A 1.529(2)
C7A H7A 0.96(2)
C8A C7A 1.529(2)
C8A H8B 1.03(2)
C8A H8A 1.00(2)
C9A C5A 1.531(2)
C9A H9A 0.996(19)
C9A H9B 0.976(19)
C10A H10A 0.976(19)
C10A H10B 1.01(2)
C12A C13A 1.496(2)
C13A H13B 1.00(2)
C13A H13A 0.94(2)
C13A H13C 0.98(3)
N1A C12A 1.3348(19)
N1A H1C 0.85(2)
O1A C11A 1.309(2)
O1A H1A 0.95(3)
O2A C11A 1.203(2)
O3A C12A 1.2378(19)
C1B C8B 1.534(2)
C1B C11B 1.519(2)
C2B C3B 1.5352(19)
C2B C1B 1.536(2)
C2B H2C 1.008(19)
C2B H2D 1.00(2)
C3B C4B 1.534(2)
C3B C10B 1.534(2)
C4B H4C 1.013(18)
C4B H4D 0.97(2)
C5B C6B 1.524(3)
C5B C4B 1.531(2)
C5B H5B 0.974(19)
C6B C7B 1.524(3)
C6B H6C 0.99(2)
C6B H6D 1.05(2)
C7B H7B 0.97(2)
C8B C7B 1.531(2)
C8B H8C 1.024(18)
C8B H8D 0.98(2)
C9B C5B 1.530(2)
C9B C1B 1.546(2)
C9B H9D 1.001(19)
C9B H9C 1.03(2)
C10B C7B 1.534(2)
C10B H10D 0.981(19)
C10B H10C 1.008(19)
C11B O2B 1.194(2)
C13B C12B 1.500(3)
C13B H13D 0.97(2)
C13B H13F 0.98(3)
C13B H13E 0.98(3)
N1B C12B 1.3393(19)
N1B C3B 1.4720(19)
N1B H1D 0.85(2)
O1B C11B 1.305(2)
O1B H1B 0.92(3)
O3B C12B 1.236(2)

loop_
_geom_hbond_atom_site_label_D
_geom_hbond_atom_site_label_H
_geom_hbond_atom_site_label_A
_geom_hbond_site_symmetry_A
_geom_hbond_distance_DH
_geom_hbond_distance_HA
_geom_hbond_distance_DA
_geom_hbond_angle_DHA
_geom_hbond_publ_flag
O1A H1A O3A 4_676 0.95(3) 1.61(3) 2.534(2) 163(3) yes
O1B H1B O3B 4_575 0.92(4) 1.73(3) 2.618(2) 163(3) yes
N1A H1C O2B 4_675 0.85(2) 2.17(2) 2.976(2) 158(2) yes
N1B H1D O2A 4_576 0.85(2) 2.22(2) 3.006(2) 154(2) yes

loop_
_geom_torsion_atom_site_label_1
_geom_torsion_atom_site_label_2
_geom_torsion_atom_site_label_3
_geom_torsion_atom_site_label_4
_geom_torsion
_geom_torsion_publ_flag
C13A C12A N1A C3A -174.35(16) yes
O3A C12A N1A C3A 3.9(3) yes
C2A C1A C11A O1A 164.46(15) yes
C2A C1A C11A O2A -17.9(2) yes
C13B C12B N1B C3B 171.35(16) yes
O3B C12B N1B C3B -6.2(3) yes
C2B C1B C11B O1B -168.34(15) yes
C2B C1B C11B O2B 12.7(2) yes

loop_
_cod_related_entry_id
_cod_related_entry_database
_cod_related_entry_code
1 ChemSpider 2050215
